data_7022039
loop_
_publ_author_name
'Chapurina, Yulia'
'Guillot, R\'egis'
'Lyubov, Dmitrii'
'Trifonov, Alexander'
'Hannedouche, J\'er\^ome'
'Schulz, Emmanuelle'

_publ_section_title
;
 LiCl-effect on asymmetric intramolecular hydroamination catalyzed by
 binaphthylamido yttrium complexes.
;
_journal_issue 2
_journal_name_full 'Dalton transactions (Cambridge, England : 2003)'
_journal_page_first 507
_journal_page_last 520
_journal_paper_doi 10.1039/c2dt31265d
_journal_volume 42
_journal_year 2013
_chemical_absolute_configuration ad
_chemical_formula_moiety 'C68 H92 Cl2 N4 O4 Si4 Y2'
_chemical_formula_sum 'C68 H92 Cl2 N4 O4 Si4 Y2'
_chemical_formula_weight 1390.54
_space_group_IT_number 4
_symmetry_cell_setting monoclinic
_symmetry_Int_Tables_number 4
_symmetry_space_group_name_Hall 'P 2yb'
_symmetry_space_group_name_H-M 'P 1 21 1'
_atom_sites_solution_hydrogens geom
_atom_sites_solution_primary direct
_atom_sites_solution_secondary difmap
_audit_creation_method SHELXL-97
_cell_angle_alpha 90.00
_cell_angle_beta 100.581(2)
_cell_angle_gamma 90.00
_cell_formula_units_Z 4
_cell_length_a 11.6878(9)
_cell_length_b 29.465(3)
_cell_length_c 20.484(2)
_cell_measurement_reflns_used 2979
_cell_measurement_temperature 100(1)
_cell_measurement_theta_max 19.16
_cell_measurement_theta_min 2.77
_cell_volume 6934.4(11)
_computing_cell_refinement 'Bruker SAINT'
_computing_data_collection 'Bruker APEX2'
_computing_data_reduction 'Bruker SAINT'
_computing_molecular_graphics
;
'Ortep-3 for Windows (L. J. Farrugia, J. Appl. Cryst (1997), 30, 565)'
;
_computing_publication_material
;
'WINGX (Farrugia, L. J. (1999) J. Appl. Cryst., 32, 837-838)'
;
_computing_structure_refinement 'SHELXL-97 (Sheldrick, 1997)'
_computing_structure_solution 'SHELXS-97 (Sheldrick, 1990)'
_diffrn_ambient_temperature 100(1)
_diffrn_measured_fraction_theta_full 0.946
_diffrn_measured_fraction_theta_max 0.888
_diffrn_measurement_device_type 'Bruker APEX-II CCD'
_diffrn_measurement_method '\f and \w scans'
_diffrn_radiation_monochromator graphite
_diffrn_radiation_probe x-ray
_diffrn_radiation_type MoK\a
_diffrn_radiation_wavelength 0.71073
_diffrn_reflns_av_R_equivalents 0.1505
_diffrn_reflns_av_sigmaI/netI 0.2965
_diffrn_reflns_limit_h_max 11
_diffrn_reflns_limit_h_min -16
_diffrn_reflns_limit_k_max 34
_diffrn_reflns_limit_k_min -42
_diffrn_reflns_limit_l_max 26
_diffrn_reflns_limit_l_min -29
_diffrn_reflns_number 67228
_diffrn_reflns_theta_full 25.00
_diffrn_reflns_theta_max 30.53
_diffrn_reflns_theta_min 1.01
_diffrn_source 'fine-focus sealed tube'
_diffrn_source_type 'kappa X8 APEX II Bruker ICMMO'
_exptl_absorpt_coefficient_mu 1.860
_exptl_absorpt_correction_T_max 0.9643
_exptl_absorpt_correction_T_min 0.8525
_exptl_absorpt_correction_type psi-scan
_exptl_absorpt_process_details SADABS
_exptl_crystal_colour 'pale yellow'
_exptl_crystal_density_diffrn 1.332
_exptl_crystal_density_method 'not measured'
_exptl_crystal_description plate
_exptl_crystal_F_000 2912
_exptl_crystal_size_max 0.09
_exptl_crystal_size_mid 0.07
_exptl_crystal_size_min 0.02
_refine_diff_density_max 2.299
_refine_diff_density_min -1.089
_refine_diff_density_rms 0.177
_refine_ls_abs_structure_details 'Flack H D (1983), Acta Cryst. A39, 876-881'
_refine_ls_abs_structure_Flack 0.003(8)
_refine_ls_goodness_of_fit_ref 1.013
_refine_ls_hydrogen_treatment constr
_refine_ls_matrix_type full
_refine_ls_number_parameters 1040
_refine_ls_number_reflns 25871
_refine_ls_number_restraints 182
_refine_ls_restrained_S_all 1.010
_refine_ls_R_factor_all 0.1694
_refine_ls_R_factor_gt 0.0918
_refine_ls_shift/su_max 0.005
_refine_ls_shift/su_mean 0.000
_refine_ls_structure_factor_coef Fsqd
_refine_ls_weighting_details 'calc w=1/[\s^2^(Fo^2^)+(0.1057P)^2^+18.0217P] where P=(Fo^2^+2Fc^2^)/3'
_refine_ls_weighting_scheme calc
_refine_ls_wR_factor_gt 0.2065
_refine_ls_wR_factor_ref 0.2552
_reflns_number_gt 12984
_reflns_number_total 25871
_reflns_threshold_expression >2sigma(I)
_cod_data_source_file c2dt31265d.txt
_cod_data_source_block 1217newintabs
_cod_original_cell_volume 6934.3(11)
_cod_original_sg_symbol_H-M 'P 21'
_cod_database_code 7022039

loop_
_symmetry_equiv_pos_as_xyz
'x, y, z'
'-x, y+1/2, -z'

loop_
_atom_site_label
_atom_site_type_symbol
_atom_site_fract_x
_atom_site_fract_y
_atom_site_fract_z
_atom_site_U_iso_or_equiv
_atom_site_adp_type
_atom_site_occupancy
_atom_site_symmetry_multiplicity
_atom_site_calc_flag
_atom_site_refinement_flags
C1 C 0.7783(12) 0.4616(5) 0.4839(8) 0.0232(12) Uani 1 1 d .
C2 C 0.6745(12) 0.4548(5) 0.5127(8) 0.0232(12) Uani 1 1 d .
C3 C 0.5643(13) 0.4757(5) 0.4829(8) 0.0261(11) Uani 1 1 d .
C5 C 0.3894(13) 0.5178(5) 0.4954(8) 0.0261(11) Uani 1 1 d .
H5 H 0.3524 0.5370 0.5209 0.031 Uiso 1 1 calc R
C6 C 0.3296(13) 0.5005(5) 0.4389(7) 0.0261(11) Uani 1 1 d .
H6 H 0.2522 0.5090 0.4255 0.031 Uiso 1 1 calc R
C7 C 0.3798(13) 0.4691(5) 0.3975(8) 0.0261(11) Uani 1 1 d .
C8 C 0.3211(13) 0.4538(5) 0.3378(7) 0.0261(11) Uani 1 1 d .
H8 H 0.2428 0.4608 0.3240 0.031 Uiso 1 1 calc R
C9 C 0.3790(13) 0.4278(5) 0.2979(8) 0.0261(11) Uani 1 1 d .
H9 H 0.3411 0.4192 0.2557 0.031 Uiso 1 1 calc R
C10 C 0.4931(12) 0.4146(5) 0.3203(7) 0.0261(11) Uani 1 1 d .
H10 H 0.5289 0.3960 0.2935 0.031 Uiso 1 1 calc R
C11 C 0.5558(13) 0.4280(5) 0.3810(7) 0.0261(11) Uani 1 1 d .
H11 H 0.6324 0.4184 0.3943 0.031 Uiso 1 1 calc R
C12 C 0.5018(13) 0.4571(5) 0.4244(8) 0.0261(11) Uani 1 1 d .
C13 C 0.8819(12) 0.4359(5) 0.5076(8) 0.0232(12) Uani 1 1 d .
H13 H 0.9480 0.4405 0.4892 0.028 Uiso 1 1 calc R
C14 C 0.8839(12) 0.4039(5) 0.5582(7) 0.0232(12) Uani 1 1 d .
H14 H 0.9513 0.3874 0.5735 0.028 Uiso 1 1 calc R
C15 C 0.7815(12) 0.3963(5) 0.5869(8) 0.0232(12) Uani 1 1 d .
C17 C 0.6815(12) 0.3515(5) 0.6587(8) 0.0232(12) Uani 1 1 d .
H17 H 0.6833 0.3297 0.6917 0.028 Uiso 1 1 calc R
C18 C 0.5764(13) 0.3744(5) 0.6301(8) 0.0232(12) Uani 1 1 d .
H18 H 0.5065 0.3662 0.6424 0.028 Uiso 1 1 calc R
C19 C 0.5786(12) 0.4076(5) 0.5856(8) 0.0232(12) Uani 1 1 d .
H19 H 0.5096 0.4227 0.5689 0.028 Uiso 1 1 calc R
C20 C 0.6783(12) 0.4204(5) 0.5637(8) 0.0232(12) Uani 1 1 d .
C32 C 1.0049(12) 0.5059(6) 0.6792(8) 0.032(4) Uani 1 1 d U
H32A H 1.0274 0.5306 0.7102 0.039 Uiso 1 1 calc R
H32B H 1.0182 0.4773 0.7028 0.039 Uiso 1 1 calc R
C35 C 0.9091(13) 0.7659(5) 0.5964(8) 0.0289(13) Uani 1 1 d .
C37 C 0.9233(12) 0.7802(5) 0.4741(8) 0.0251(11) Uani 1 1 d .
C38 C 0.9486(12) 0.7482(5) 0.4286(8) 0.0251(11) Uani 1 1 d .
C39 C 0.9169(12) 0.7615(5) 0.3581(8) 0.0251(11) Uani 1 1 d .
H39 H 0.9313 0.7414 0.3255 0.030 Uiso 1 1 calc R
C40 C 0.8677(12) 0.8019(5) 0.3397(8) 0.0251(11) Uani 1 1 d .
H40 H 0.8521 0.8092 0.2948 0.030 Uiso 1 1 calc R
C41 C 0.8388(12) 0.8337(5) 0.3853(8) 0.0251(11) Uani 1 1 d .
C42 C 0.7799(12) 0.8763(5) 0.3659(8) 0.0251(11) Uani 1 1 d .
H42 H 0.7591 0.8834 0.3210 0.030 Uiso 1 1 calc R
C43 C 0.7533(12) 0.9074(5) 0.4144(8) 0.0251(11) Uani 1 1 d .
H43 H 0.7163 0.9349 0.4023 0.030 Uiso 1 1 calc R
C44 C 0.7858(12) 0.8946(5) 0.4815(8) 0.0251(11) Uani 1 1 d .
H44 H 0.7716 0.9148 0.5140 0.030 Uiso 1 1 calc R
C45 C 0.8368(12) 0.8541(5) 0.5011(8) 0.0251(11) Uani 1 1 d .
H45 H 0.8522 0.8469 0.5460 0.030 Uiso 1 1 calc R
C46 C 0.8672(12) 0.8227(5) 0.4548(8) 0.0251(11) Uani 1 1 d .
C47 C 0.9709(12) 0.7716(5) 0.6643(8) 0.0289(13) Uani 1 1 d .
H47 H 0.9332 0.7640 0.6990 0.035 Uiso 1 1 calc R
C48 C 1.0809(12) 0.7876(5) 0.6789(8) 0.0289(13) Uani 1 1 d .
H48 H 1.1141 0.7927 0.7232 0.035 Uiso 1 1 calc R
C49 C 1.1464(13) 0.7965(5) 0.6299(8) 0.0289(13) Uani 1 1 d .
C50 C 1.2665(12) 0.8114(5) 0.6483(9) 0.0289(13) Uani 1 1 d .
H50 H 1.3004 0.8163 0.6924 0.035 Uiso 1 1 calc R
C51 C 1.3274(13) 0.8180(5) 0.5986(8) 0.0289(13) Uani 1 1 d .
H51 H 1.4063 0.8248 0.6093 0.035 Uiso 1 1 calc R
C52 C 1.2763(13) 0.8149(5) 0.5344(8) 0.0289(13) Uani 1 1 d .
H52 H 1.3178 0.8228 0.5015 0.035 Uiso 1 1 calc R
C53 C 1.1626(13) 0.8001(5) 0.5169(8) 0.0289(13) Uani 1 1 d .
H53 H 1.1306 0.7962 0.4723 0.035 Uiso 1 1 calc R
C54 C 1.0954(13) 0.7911(5) 0.5642(8) 0.0289(13) Uani 1 1 d .
C58 C 1.1563(12) 0.6302(5) 0.4581(8) 0.026(4) Uani 1 1 d U
H58A H 1.1787 0.6408 0.5030 0.039 Uiso 1 1 calc R
H58B H 1.2240 0.6202 0.4419 0.039 Uiso 1 1 calc R
H58C H 1.1026 0.6055 0.4569 0.039 Uiso 1 1 calc R
C59 C 1.0088(12) 0.6489(5) 0.3243(7) 0.017(3) Uani 1 1 d U
H59A H 0.9506 0.6284 0.3345 0.025 Uiso 1 1 calc R
H59B H 1.0653 0.6322 0.3054 0.025 Uiso 1 1 calc R
H59C H 0.9726 0.6712 0.2930 0.025 Uiso 1 1 calc R
C60 C 1.1947(12) 0.7188(5) 0.3827(7) 0.018(3) Uani 1 1 d U
H60A H 1.1572 0.7465 0.3659 0.027 Uiso 1 1 calc R
H60B H 1.2326 0.7055 0.3495 0.027 Uiso 1 1 calc R
H60C H 1.2514 0.7251 0.4218 0.027 Uiso 1 1 calc R
C61 C 0.6928(12) 0.6850(5) 0.3568(6) 0.017(3) Uani 1 1 d .
H61A H 0.6610 0.6546 0.3563 0.021 Uiso 1 1 calc R
H61B H 0.7676 0.6838 0.3427 0.021 Uiso 1 1 calc R
C62 C 0.6085(13) 0.7172(5) 0.3123(8) 0.025(4) Uani 1 1 d U
H62A H 0.6508 0.7373 0.2878 0.030 Uiso 1 1 calc R
H62B H 0.5525 0.7001 0.2810 0.030 Uiso 1 1 calc R
C63 C 0.5477(15) 0.7440(6) 0.3594(9) 0.041(5) Uani 1 1 d U
H63A H 0.5279 0.7743 0.3422 0.049 Uiso 1 1 calc R
H63B H 0.4773 0.7288 0.3662 0.049 Uiso 1 1 calc R
C64 C 0.6333(13) 0.7460(5) 0.4211(10) 0.041(5) Uani 1 1 d .
H64A H 0.6813 0.7729 0.4217 0.050 Uiso 1 1 calc R
H64B H 0.5942 0.7472 0.4589 0.050 Uiso 1 1 calc R
C666 C 0.7805(13) 0.3635(5) 0.6346(8) 0.0232(12) Uani 1 1 d .
H666 H 0.8498 0.3486 0.6515 0.028 Uiso 1 1 calc R
N1 N 0.7782(11) 0.4973(4) 0.4379(6) 0.023(3) Uani 1 1 d .
N2 N 0.5808(11) 0.5324(4) 0.5696(6) 0.0261(11) Uani 1 1 d .
N3 N 0.8025(10) 0.7437(4) 0.5782(6) 0.020(3) Uani 1 1 d .
N4 N 0.9957(10) 0.7071(4) 0.4470(7) 0.0251(11) Uani 1 1 d .
O3 O 0.7038(7) 0.7060(3) 0.4245(5) 0.018(2) Uani 1 1 d U
Si1 Si 0.8557(4) 0.49149(14) 0.3736(2) 0.0224(10) Uani 1 1 d .
Si2 Si 0.5219(3) 0.55560(14) 0.6333(2) 0.0178(10) Uani 1 1 d .
Si3 Si 0.6962(4) 0.75043(17) 0.6280(3) 0.0378(14) Uani 1 1 d .
Si4 Si 1.0838(3) 0.67839(12) 0.4037(2) 0.0130(9) Uani 1 1 d .
Cl1 Cl 0.8597(3) 0.60686(11) 0.45021(17) 0.0120(8) Uani 1 1 d .
Cl2 Cl 0.7128(3) 0.63371(12) 0.56456(18) 0.0175(8) Uani 1 1 d .
Y1 Y 0.71328(11) 0.55016(4) 0.50315(7) 0.0129(3) Uani 1 1 d .
Y2 Y 0.86091(11) 0.68980(4) 0.51261(7) 0.0120(3) Uani 1 1 d .
C4 C 0.5081(13) 0.5070(5) 0.5167(8) 0.0261(11) Uani 1 1 d .
C21 C 0.7916(12) 0.5300(5) 0.3052(7) 0.022(4) Uani 1 1 d .
H21A H 0.7150 0.5197 0.2859 0.033 Uiso 1 1 calc R
H21B H 0.8397 0.5302 0.2719 0.033 Uiso 1 1 calc R
H21C H 0.7869 0.5602 0.3223 0.033 Uiso 1 1 calc R
C22 C 1.0115(11) 0.5062(5) 0.3957(8) 0.027(4) Uani 1 1 d .
H22A H 1.0198 0.5351 0.4176 0.041 Uiso 1 1 calc R
H22B H 1.0443 0.5077 0.3561 0.041 Uiso 1 1 calc R
H22C H 1.0514 0.4834 0.4248 0.041 Uiso 1 1 calc R
C23 C 0.8498(15) 0.4329(5) 0.3411(9) 0.039(5) Uani 1 1 d .
H23A H 0.8660 0.4119 0.3775 0.059 Uiso 1 1 calc R
H23B H 0.9067 0.4294 0.3131 0.059 Uiso 1 1 calc R
H23C H 0.7737 0.4271 0.3158 0.059 Uiso 1 1 calc R
C24 C 0.6382(12) 0.5698(5) 0.7038(8) 0.027(4) Uani 1 1 d .
H24A H 0.6778 0.5426 0.7209 0.041 Uiso 1 1 calc R
H24B H 0.6049 0.5841 0.7381 0.041 Uiso 1 1 calc R
H24C H 0.6925 0.5902 0.6892 0.041 Uiso 1 1 calc R
C25 C 0.4359(13) 0.6089(5) 0.6139(8) 0.032(4) Uani 1 1 d .
H25A H 0.4832 0.6314 0.5978 0.049 Uiso 1 1 calc R
H25B H 0.4118 0.6198 0.6534 0.049 Uiso 1 1 calc R
H25C H 0.3686 0.6028 0.5805 0.049 Uiso 1 1 calc R
C26 C 0.4237(13) 0.5140(6) 0.6611(8) 0.033(4) Uani 1 1 d .
H26A H 0.3600 0.5078 0.6255 0.049 Uiso 1 1 calc R
H26B H 0.3944 0.5261 0.6983 0.049 Uiso 1 1 calc R
H26C H 0.4656 0.4865 0.6740 0.049 Uiso 1 1 calc R
C27 C 0.4853(11) 0.6179(5) 0.4281(7) 0.022(4) Uani 1 1 d U
H27A H 0.5261 0.6457 0.4431 0.027 Uiso 1 1 calc R
H27B H 0.4382 0.6089 0.4603 0.027 Uiso 1 1 calc R
C28 C 0.4111(11) 0.6242(4) 0.3606(7) 0.0170(17) Uani 1 1 d DU
H28A H 0.4434 0.6472 0.3354 0.020 Uiso 1 1 calc R
H28B H 0.3322 0.6326 0.3640 0.020 Uiso 1 1 calc R
C29 C 0.4147(11) 0.5771(4) 0.3289(7) 0.0170(17) Uani 1 1 d DU
H29A H 0.3616 0.5562 0.3445 0.020 Uiso 1 1 calc R
H29B H 0.3961 0.5788 0.2808 0.020 Uiso 1 1 calc R
C30 C 0.5400(13) 0.5634(5) 0.3527(8) 0.031(4) Uani 1 1 d U
H30A H 0.5482 0.5306 0.3531 0.037 Uiso 1 1 calc R
H30B H 0.5899 0.5763 0.3245 0.037 Uiso 1 1 calc R
C31 C 0.8793(13) 0.5104(5) 0.6454(8) 0.028(4) Uani 1 1 d U
H31A H 0.8451 0.4807 0.6347 0.034 Uiso 1 1 calc R
H31B H 0.8347 0.5261 0.6740 0.034 Uiso 1 1 calc R
C33 C 1.0715(13) 0.5079(6) 0.6228(8) 0.032(4) Uani 1 1 d U
H33A H 1.0783 0.4779 0.6042 0.038 Uiso 1 1 calc R
H33B H 1.1488 0.5202 0.6376 0.038 Uiso 1 1 calc R
C34 C 0.9979(11) 0.5395(5) 0.5716(7) 0.020(4) Uani 1 1 d U
H34A H 1.0262 0.5704 0.5769 0.023 Uiso 1 1 calc R
H34B H 0.9998 0.5295 0.5266 0.023 Uiso 1 1 calc R
C36 C 0.9792(13) 0.7741(5) 0.5482(8) 0.0289(13) Uani 1 1 d .
C55 C 0.6859(14) 0.8102(6) 0.6551(11) 0.063(7) Uani 1 1 d .
H55A H 0.7005 0.8115 0.7027 0.095 Uiso 1 1 calc R
H55B H 0.6094 0.8217 0.6382 0.095 Uiso 1 1 calc R
H55C H 0.7425 0.8283 0.6384 0.095 Uiso 1 1 calc R
C56 C 0.7155(15) 0.7127(6) 0.7025(8) 0.039(5) Uani 1 1 d .
H56A H 0.7246 0.6819 0.6891 0.059 Uiso 1 1 calc R
H56B H 0.6483 0.7150 0.7231 0.059 Uiso 1 1 calc R
H56C H 0.7835 0.7219 0.7334 0.059 Uiso 1 1 calc R
C57 C 0.5537(14) 0.7373(6) 0.5761(10) 0.045(5) Uani 1 1 d .
H57A H 0.5624 0.7128 0.5465 0.067 Uiso 1 1 calc R
H57B H 0.5247 0.7636 0.5508 0.067 Uiso 1 1 calc R
H57C H 0.5000 0.7285 0.6041 0.067 Uiso 1 1 calc R
C65 C 0.9751(14) 0.6448(5) 0.6653(7) 0.027(4) Uani 1 1 d .
H65A H 0.9266 0.6179 0.6582 0.032 Uiso 1 1 calc R
H65B H 0.9364 0.6679 0.6871 0.032 Uiso 1 1 calc R
C66 C 1.0998(15) 0.6337(6) 0.7055(9) 0.043(5) Uani 1 1 d U
H66A H 1.1004 0.6341 0.7529 0.051 Uiso 1 1 calc R
H66B H 1.1260 0.6042 0.6933 0.051 Uiso 1 1 calc R
C67 C 1.1721(14) 0.6693(6) 0.6870(8) 0.035(4) Uani 1 1 d U
H67A H 1.2537 0.6609 0.6968 0.042 Uiso 1 1 calc R
H67B H 1.1612 0.6975 0.7096 0.042 Uiso 1 1 calc R
C68 C 1.1283(13) 0.6732(6) 0.6126(7) 0.033(4) Uani 1 1 d .
H68A H 1.1387 0.7039 0.5973 0.040 Uiso 1 1 calc R
H68B H 1.1695 0.6524 0.5885 0.040 Uiso 1 1 calc R
C69 C 0.7371(13) 0.1868(5) 0.9593(7) 0.0275(12) Uani 1 1 d .
C70 C 0.6352(13) 0.1794(5) 0.9852(8) 0.0275(12) Uani 1 1 d .
C71 C 0.5216(12) 0.2015(5) 0.9610(8) 0.0214(11) Uani 1 1 d .
C72 C 0.4797(12) 0.2372(5) 0.9938(8) 0.0214(11) Uani 1 1 d .
C73 C 0.3590(12) 0.2508(5) 0.9685(8) 0.0214(11) Uani 1 1 d .
H73 H 0.3286 0.2761 0.9864 0.026 Uiso 1 1 calc R
C74 C 0.2905(12) 0.2269(5) 0.9188(7) 0.0214(11) Uani 1 1 d .
H74 H 0.2111 0.2331 0.9091 0.026 Uiso 1 1 calc R
C75 C 0.3365(12) 0.1931(5) 0.8817(7) 0.0214(11) Uani 1 1 d .
C76 C 0.2627(13) 0.1717(5) 0.8288(7) 0.0214(11) Uani 1 1 d .
H76 H 0.1851 0.1803 0.8171 0.026 Uiso 1 1 calc R
C77 C 0.3066(12) 0.1380(5) 0.7951(8) 0.0214(11) Uani 1 1 d .
H77 H 0.2588 0.1233 0.7602 0.026 Uiso 1 1 calc R
C78 C 0.4215(12) 0.1260(5) 0.8127(7) 0.0214(11) Uani 1 1 d .
H78 H 0.4510 0.1040 0.7878 0.026 Uiso 1 1 calc R
C79 C 0.4959(12) 0.1455(4) 0.8664(7) 0.0214(11) Uani 1 1 d .
H79 H 0.5729 0.1362 0.8786 0.026 Uiso 1 1 calc R
C80 C 0.4476(12) 0.1805(5) 0.9017(8) 0.0214(11) Uani 1 1 d .
C81 C 0.8377(14) 0.1573(5) 0.9788(8) 0.0275(12) Uani 1 1 d .
H81 H 0.9023 0.1602 0.9586 0.033 Uiso 1 1 calc R
C82 C 0.8361(13) 0.1254(5) 1.0272(7) 0.0275(12) Uani 1 1 d .
H82 H 0.9010 0.1069 1.0391 0.033 Uiso 1 1 calc R
C83 C 0.7415(13) 0.1193(5) 1.0599(8) 0.0275(12) Uani 1 1 d .
C84 C 0.7401(14) 0.0840(5) 1.1076(7) 0.0275(12) Uani 1 1 d .
H84 H 0.8055 0.0659 1.1204 0.033 Uiso 1 1 calc R
C85 C 0.6438(13) 0.0768(5) 1.1343(8) 0.0275(12) Uani 1 1 d .
H85 H 0.6455 0.0550 1.1673 0.033 Uiso 1 1 calc R
C86 C 0.5420(14) 0.1017(5) 1.1132(8) 0.0275(12) Uani 1 1 d .
H86 H 0.4761 0.0951 1.1310 0.033 Uiso 1 1 calc R
C87 C 0.5369(14) 0.1362(5) 1.0660(8) 0.0275(12) Uani 1 1 d .
H87 H 0.4684 0.1525 1.0529 0.033 Uiso 1 1 calc R
C88 C 0.6378(13) 0.1466(5) 1.0376(8) 0.0275(12) Uani 1 1 d .
C89 C 0.7805(13) 0.1575(5) 0.8084(8) 0.025(4) Uani 1 1 d .
H89A H 0.8181 0.1350 0.8389 0.038 Uiso 1 1 calc R
H89B H 0.8107 0.1560 0.7679 0.038 Uiso 1 1 calc R
H89C H 0.6982 0.1519 0.7991 0.038 Uiso 1 1 calc R
C90 C 0.9702(12) 0.2233(5) 0.8670(8) 0.049(6) Uani 1 1 d .
H90A H 0.9885 0.2506 0.8922 0.073 Uiso 1 1 calc R
H90B H 1.0006 0.2253 0.8266 0.073 Uiso 1 1 calc R
H90C H 1.0045 0.1978 0.8925 0.073 Uiso 1 1 calc R
C91 C 0.7572(13) 0.2602(5) 0.7834(8) 0.025(4) Uani 1 1 d .
H91A H 0.6809 0.2523 0.7599 0.038 Uiso 1 1 calc R
H91B H 0.8098 0.2622 0.7526 0.038 Uiso 1 1 calc R
H91C H 0.7540 0.2890 0.8050 0.038 Uiso 1 1 calc R
C92 C 0.3992(18) 0.2441(7) 1.1402(9) 0.064(7) Uani 1 1 d .
H92A H 0.3439 0.2317 1.1040 0.096 Uiso 1 1 calc R
H92B H 0.3585 0.2590 1.1708 0.096 Uiso 1 1 calc R
H92C H 0.4461 0.2200 1.1626 0.096 Uiso 1 1 calc R
C93 C 0.6201(14) 0.2984(7) 1.1768(8) 0.049(6) Uani 1 1 d .
H93A H 0.6483 0.2703 1.1973 0.073 Uiso 1 1 calc R
H93B H 0.5934 0.3175 1.2090 0.073 Uiso 1 1 calc R
H93C H 0.6818 0.3134 1.1602 0.073 Uiso 1 1 calc R
C94 C 0.4175(14) 0.3419(5) 1.0870(8) 0.035(4) Uani 1 1 d .
H94A H 0.4631 0.3618 1.0649 0.052 Uiso 1 1 calc R
H94B H 0.4051 0.3558 1.1276 0.052 Uiso 1 1 calc R
H94C H 0.3438 0.3363 1.0588 0.052 Uiso 1 1 calc R
C95 C 0.4970(12) 0.2851(4) 0.8336(7) 0.031(4) Uani 1 1 d .
H95A H 0.4315 0.2666 0.8401 0.037 Uiso 1 1 calc R
H95B H 0.5546 0.2657 0.8192 0.037 Uiso 1 1 calc R
C96 C 0.4591(13) 0.3204(5) 0.7845(8) 0.030(3) Uani 1 1 d .
H96A H 0.4004 0.3091 0.7484 0.036 Uiso 1 1 calc R
H96B H 0.5240 0.3324 0.7664 0.036 Uiso 1 1 calc R
C97 C 0.4081(14) 0.3566(5) 0.8258(8) 0.030(3) Uani 1 1 d .
H97A H 0.4159 0.3868 0.8084 0.036 Uiso 1 1 calc R
H97B H 0.3267 0.3507 0.8264 0.036 Uiso 1 1 calc R
C98 C 0.4792(12) 0.3513(4) 0.8917(7) 0.022(4) Uani 1 1 d U
H98A H 0.4297 0.3506 0.9249 0.027 Uiso 1 1 calc R
H98B H 0.5322 0.3767 0.9013 0.027 Uiso 1 1 calc R
C99 C 0.8409(15) 0.2325(6) 1.1232(8) 0.0250(18) Uani 1 1 d .
H99A H 0.7919 0.2061 1.1118 0.030 Uiso 1 1 calc R
H99B H 0.8079 0.2511 1.1542 0.030 Uiso 1 1 calc R
C100 C 0.9607(18) 0.2187(10) 1.1525(10) 0.088(10) Uani 1 1 d .
H10A H 0.9776 0.2269 1.1991 0.105 Uiso 1 1 calc R
H10B H 0.9685 0.1861 1.1490 0.105 Uiso 1 1 calc R
C101 C 1.0405(18) 0.2407(8) 1.1184(12) 0.086(9) Uani 1 1 d .
H10C H 1.0986 0.2194 1.1089 0.103 Uiso 1 1 calc R
H10D H 1.0797 0.2653 1.1450 0.103 Uiso 1 1 calc R
C102 C 0.9712(12) 0.2583(5) 1.0565(8) 0.022(4) Uani 1 1 d .
H10E H 0.9962 0.2888 1.0481 0.027 Uiso 1 1 calc R
H10F H 0.9813 0.2392 1.0194 0.027 Uiso 1 1 calc R
C103 C 0.8885(12) 0.4812(5) 1.0833(8) 0.0233(11) Uani 1 1 d .
C104 C 0.9677(12) 0.4952(5) 1.0430(8) 0.0233(11) Uani 1 1 d .
C105 C 0.9369(13) 0.5067(5) 0.9698(8) 0.0297(12) Uani 1 1 d .
C106 C 0.9596(13) 0.4790(5) 0.9207(8) 0.0297(12) Uani 1 1 d .
C107 C 0.9418(12) 0.4977(5) 0.8532(8) 0.0297(12) Uani 1 1 d .
H107 H 0.9558 0.4792 0.8188 0.036 Uiso 1 1 calc R
C108 C 0.9049(13) 0.5420(5) 0.8386(8) 0.0297(12) Uani 1 1 d .
H108 H 0.9026 0.5537 0.7962 0.036 Uiso 1 1 calc R
C109 C 0.8714(13) 0.5689(5) 0.8878(8) 0.0297(12) Uani 1 1 d .
C110 C 0.8233(13) 0.6105(5) 0.8747(8) 0.0297(12) Uani 1 1 d .
H110 H 0.8110 0.6211 0.8312 0.036 Uiso 1 1 calc R
C111 C 0.7923(13) 0.6373(5) 0.9222(8) 0.0297(12) Uani 1 1 d .
H111 H 0.7624 0.6662 0.9114 0.036 Uiso 1 1 calc R
C112 C 0.8052(13) 0.6217(5) 0.9865(8) 0.0297(12) Uani 1 1 d .
H112 H 0.7801 0.6395 1.0186 0.036 Uiso 1 1 calc R
C113 C 0.8544(13) 0.5802(5) 1.0040(8) 0.0297(12) Uani 1 1 d .
H113 H 0.8660 0.5709 1.0481 0.036 Uiso 1 1 calc R
C114 C 0.8879(13) 0.5514(5) 0.9550(8) 0.0297(12) Uani 1 1 d .
C115 C 0.9164(12) 0.4852(5) 1.1525(8) 0.0233(11) Uani 1 1 d .
H115 H 0.8617 0.4779 1.1785 0.028 Uiso 1 1 calc R
C116 C 1.0262(12) 0.5003(5) 1.1818(8) 0.0233(11) Uani 1 1 d .
H116 H 1.0425 0.5051 1.2275 0.028 Uiso 1 1 calc R
C117 C 1.1148(12) 0.5087(5) 1.1441(8) 0.0233(11) Uani 1 1 d .
C118 C 1.2257(12) 0.5213(5) 1.1760(8) 0.0233(11) Uani 1 1 d .
H118 H 1.2425 0.5239 1.2221 0.028 Uiso 1 1 calc R
C119 C 1.3109(13) 0.5298(5) 1.1388(8) 0.0233(11) Uani 1 1 d .
H119 H 1.3866 0.5366 1.1596 0.028 Uiso 1 1 calc R
C120 C 1.2824(12) 0.5282(5) 1.0706(8) 0.0233(11) Uani 1 1 d .
H120 H 1.3390 0.5348 1.0454 0.028 Uiso 1 1 calc R
C121 C 1.1716(12) 0.5171(5) 1.0389(8) 0.0233(11) Uani 1 1 d .
H121 H 1.1549 0.5159 0.9928 0.028 Uiso 1 1 calc R
C122 C 1.0826(13) 0.5073(5) 1.0754(8) 0.0233(11) Uani 1 1 d .
C123 C 0.7054(14) 0.4139(5) 0.8285(7) 0.030(4) Uani 1 1 d U
H12A H 0.7803 0.4158 0.8146 0.036 Uiso 1 1 calc R
H12B H 0.6826 0.3822 0.8283 0.036 Uiso 1 1 calc R
C124 C 0.6181(15) 0.4401(6) 0.7836(9) 0.042(5) Uani 1 1 d U
H12C H 0.5586 0.4203 0.7597 0.051 Uiso 1 1 calc R
H12D H 0.6540 0.4566 0.7516 0.051 Uiso 1 1 calc R
C125 C 0.5648(14) 0.4735(6) 0.8278(9) 0.042(5) Uani 1 1 d U
H12E H 0.5423 0.5018 0.8050 0.051 Uiso 1 1 calc R
H12F H 0.4979 0.4604 0.8427 0.051 Uiso 1 1 calc R
C126 C 0.6636(13) 0.4799(5) 0.8837(8) 0.031(4) Uani 1 1 d U
H12G H 0.6372 0.4914 0.9227 0.037 Uiso 1 1 calc R
H12H H 0.7207 0.5007 0.8717 0.037 Uiso 1 1 calc R
C127 C 0.9384(12) 0.3704(5) 1.1462(7) 0.0250(18) Uani 1 1 d .
H12I H 0.9019 0.3407 1.1427 0.030 Uiso 1 1 calc R
H12J H 0.8821 0.3924 1.1557 0.030 Uiso 1 1 calc R
C128 C 1.0447(14) 0.3702(6) 1.2024(8) 0.041(5) Uani 1 1 d .
H12K H 1.0430 0.3447 1.2321 0.049 Uiso 1 1 calc R
H12L H 1.0504 0.3982 1.2277 0.049 Uiso 1 1 calc R
C129 C 1.1451(18) 0.3658(10) 1.1629(10) 0.084(9) Uani 1 1 d .
H12M H 1.2132 0.3823 1.1849 0.101 Uiso 1 1 calc R
H12N H 1.1659 0.3342 1.1589 0.101 Uiso 1 1 calc R
C130 C 1.1014(12) 0.3850(5) 1.0985(8) 0.0250(18) Uani 1 1 d .
H13A H 1.1336 0.3688 1.0648 0.030 Uiso 1 1 calc R
H13B H 1.1247 0.4166 1.0976 0.030 Uiso 1 1 calc R
C131 C 0.5211(14) 0.4601(6) 1.0152(10) 0.055(6) Uani 1 1 d .
H13C H 0.4965 0.4860 0.9878 0.083 Uiso 1 1 calc R
H13D H 0.4585 0.4502 1.0362 0.083 Uiso 1 1 calc R
H13E H 0.5426 0.4360 0.9883 0.083 Uiso 1 1 calc R
C132 C 0.6324(14) 0.4410(7) 1.1561(9) 0.053(6) Uani 1 1 d .
H13F H 0.5937 0.4129 1.1422 0.080 Uiso 1 1 calc R
H13G H 0.5874 0.4577 1.1827 0.080 Uiso 1 1 calc R
H13H H 0.7080 0.4347 1.1818 0.080 Uiso 1 1 calc R
C133 C 0.6359(12) 0.5365(5) 1.0988(8) 0.0233(11) Uani 1 1 d .
H13I H 0.6911 0.5440 1.1381 0.035 Uiso 1 1 calc R
H13J H 0.5586 0.5427 1.1061 0.035 Uiso 1 1 calc R
H13K H 0.6513 0.5543 1.0622 0.035 Uiso 1 1 calc R
C134 C 1.2058(13) 0.4468(6) 0.8741(8) 0.035(5) Uani 1 1 d .
H13L H 1.1733 0.4761 0.8613 0.052 Uiso 1 1 calc R
H13M H 1.2436 0.4351 0.8398 0.052 Uiso 1 1 calc R
H13N H 1.2614 0.4495 0.9147 0.052 Uiso 1 1 calc R
C135 C 1.0092(14) 0.3841(6) 0.8050(8) 0.035(4) Uani 1 1 d .
H13O H 0.9398 0.3686 0.8112 0.052 Uiso 1 1 calc R
H13P H 1.0595 0.3634 0.7877 0.052 Uiso 1 1 calc R
H13Q H 0.9891 0.4087 0.7744 0.052 Uiso 1 1 calc R
C136 C 1.1611(15) 0.3558(5) 0.9355(8) 0.035(4) Uani 1 1 d .
H13R H 1.1037 0.3373 0.9508 0.052 Uiso 1 1 calc R
H13S H 1.2166 0.3663 0.9729 0.052 Uiso 1 1 calc R
H13T H 1.2004 0.3381 0.9070 0.052 Uiso 1 1 calc R
N5 N 0.7395(11) 0.2208(4) 0.9122(6) 0.0275(12) Uani 1 1 d .
N6 N 0.5513(9) 0.2604(4) 1.0442(6) 0.020(3) Uani 1 1 d .
N7 N 0.7790(10) 0.4669(4) 1.0508(7) 0.028(3) Uani 1 1 d .
N8 N 0.9943(11) 0.4350(4) 0.9320(7) 0.0297(12) Uani 1 1 d .
O1 O 0.5685(7) 0.5816(3) 0.4193(5) 0.0170(17) Uani 1 1 d U
O2 O 0.8804(8) 0.5361(3) 0.5857(5) 0.024(3) Uani 1 1 d U
O4 O 1.0044(8) 0.6616(3) 0.6029(5) 0.018(2) Uani 1 1 d U
O5 O 0.5462(8) 0.3082(3) 0.8939(5) 0.023(3) Uani 1 1 d U
O6 O 0.8502(9) 0.2586(3) 1.0634(5) 0.024(3) Uani 1 1 d U
O7 O 0.7127(8) 0.4334(3) 0.8954(5) 0.026(3) Uani 1 1 d U
O8 O 0.9739(8) 0.3817(3) 1.0843(5) 0.0250(18) Uani 1 1 d U
Si5 Si 0.8091(3) 0.21594(14) 0.8467(2) 0.0189(10) Uani 1 1 d .
Si6 Si 0.4967(4) 0.28684(17) 1.1064(2) 0.0332(13) Uani 1 1 d .
Si7 Si 0.6485(4) 0.47593(16) 1.0799(3) 0.0387(14) Uani 1 1 d .
Si8 Si 1.0864(3) 0.40702(14) 0.8869(2) 0.0219(10) Uani 1 1 d .
Cl3 Cl 0.8501(3) 0.32994(12) 0.9296(2) 0.0222(9) Uani 1 1 d .
Cl4 Cl 0.6901(3) 0.36008(13) 1.0361(2) 0.0255(10) Uani 1 1 d .
Y3 Y 0.68816(12) 0.27664(5) 0.97930(7) 0.0178(4) Uani 1 1 d .
Y4 Y 0.85233(11) 0.41349(5) 0.99079(8) 0.0201(4) Uani 1 1 d .

loop_
_atom_site_aniso_label
_atom_site_aniso_U_11
_atom_site_aniso_U_22
_atom_site_aniso_U_33
_atom_site_aniso_U_23
_atom_site_aniso_U_13
_atom_site_aniso_U_12
C1 0.025(3) 0.008(3) 0.036(3) 0.009(2) 0.002(2) 0.005(2)
C2 0.025(3) 0.008(3) 0.036(3) 0.009(2) 0.002(2) 0.005(2)
C3 0.034(3) 0.020(3) 0.022(3) 0.008(2) -0.002(2) -0.001(2)
C5 0.034(3) 0.020(3) 0.022(3) 0.008(2) -0.002(2) -0.001(2)
C6 0.034(3) 0.020(3) 0.022(3) 0.008(2) -0.002(2) -0.001(2)
C7 0.034(3) 0.020(3) 0.022(3) 0.008(2) -0.002(2) -0.001(2)
C8 0.034(3) 0.020(3) 0.022(3) 0.008(2) -0.002(2) -0.001(2)
C9 0.034(3) 0.020(3) 0.022(3) 0.008(2) -0.002(2) -0.001(2)
C10 0.034(3) 0.020(3) 0.022(3) 0.008(2) -0.002(2) -0.001(2)
C11 0.034(3) 0.020(3) 0.022(3) 0.008(2) -0.002(2) -0.001(2)
C12 0.034(3) 0.020(3) 0.022(3) 0.008(2) -0.002(2) -0.001(2)
C13 0.025(3) 0.008(3) 0.036(3) 0.009(2) 0.002(2) 0.005(2)
C14 0.025(3) 0.008(3) 0.036(3) 0.009(2) 0.002(2) 0.005(2)
C15 0.025(3) 0.008(3) 0.036(3) 0.009(2) 0.002(2) 0.005(2)
C17 0.025(3) 0.008(3) 0.036(3) 0.009(2) 0.002(2) 0.005(2)
C18 0.025(3) 0.008(3) 0.036(3) 0.009(2) 0.002(2) 0.005(2)
C19 0.025(3) 0.008(3) 0.036(3) 0.009(2) 0.002(2) 0.005(2)
C20 0.025(3) 0.008(3) 0.036(3) 0.009(2) 0.002(2) 0.005(2)
C32 0.022(9) 0.044(11) 0.030(10) 0.033(8) 0.002(7) 0.008(7)
C35 0.026(3) 0.015(3) 0.041(4) -0.009(3) -0.005(2) 0.000(2)
C37 0.018(2) 0.013(2) 0.041(3) 0.002(2) -0.002(2) -0.0013(18)
C38 0.018(2) 0.013(2) 0.041(3) 0.002(2) -0.002(2) -0.0013(18)
C39 0.018(2) 0.013(2) 0.041(3) 0.002(2) -0.002(2) -0.0013(18)
C40 0.018(2) 0.013(2) 0.041(3) 0.002(2) -0.002(2) -0.0013(18)
C41 0.018(2) 0.013(2) 0.041(3) 0.002(2) -0.002(2) -0.0013(18)
C42 0.018(2) 0.013(2) 0.041(3) 0.002(2) -0.002(2) -0.0013(18)
C43 0.018(2) 0.013(2) 0.041(3) 0.002(2) -0.002(2) -0.0013(18)
C44 0.018(2) 0.013(2) 0.041(3) 0.002(2) -0.002(2) -0.0013(18)
C45 0.018(2) 0.013(2) 0.041(3) 0.002(2) -0.002(2) -0.0013(18)
C46 0.018(2) 0.013(2) 0.041(3) 0.002(2) -0.002(2) -0.0013(18)
C47 0.026(3) 0.015(3) 0.041(4) -0.009(3) -0.005(2) 0.000(2)
C48 0.026(3) 0.015(3) 0.041(4) -0.009(3) -0.005(2) 0.000(2)
C49 0.026(3) 0.015(3) 0.041(4) -0.009(3) -0.005(2) 0.000(2)
C50 0.026(3) 0.015(3) 0.041(4) -0.009(3) -0.005(2) 0.000(2)
C51 0.026(3) 0.015(3) 0.041(4) -0.009(3) -0.005(2) 0.000(2)
C52 0.026(3) 0.015(3) 0.041(4) -0.009(3) -0.005(2) 0.000(2)
C53 0.026(3) 0.015(3) 0.041(4) -0.009(3) -0.005(2) 0.000(2)
C54 0.026(3) 0.015(3) 0.041(4) -0.009(3) -0.005(2) 0.000(2)
C58 0.019(7) 0.026(7) 0.038(8) -0.006(6) 0.016(6) -0.003(5)
C59 0.023(7) 0.018(7) 0.012(7) -0.006(5) 0.009(5) 0.000(5)
C60 0.024(7) 0.014(6) 0.017(7) 0.007(6) 0.008(5) 0.001(5)
C61 0.020(8) 0.026(9) 0.005(8) 0.004(7) 0.000(6) 0.001(6)
C62 0.028(9) 0.022(9) 0.025(10) -0.002(7) 0.004(7) 0.011(7)
C63 0.041(11) 0.036(11) 0.039(12) -0.008(9) -0.009(9) 0.020(8)
C64 0.015(9) 0.019(9) 0.077(15) -0.001(9) -0.024(9) 0.009(7)
C666 0.025(3) 0.008(3) 0.036(3) 0.009(2) 0.002(2) 0.005(2)
N1 0.041(8) 0.012(7) 0.017(8) 0.007(6) 0.011(6) -0.010(6)
N2 0.034(3) 0.020(3) 0.022(3) 0.008(2) -0.002(2) -0.001(2)
N3 0.022(7) 0.016(7) 0.023(8) -0.005(6) 0.008(6) 0.002(5)
N4 0.018(2) 0.013(2) 0.041(3) 0.002(2) -0.002(2) -0.0013(18)
O3 0.009(5) 0.024(5) 0.020(5) -0.001(4) 0.004(4) 0.009(4)
Si1 0.024(2) 0.015(2) 0.029(3) 0.000(2) 0.009(2) 0.0010(18)
Si2 0.014(2) 0.022(2) 0.018(3) 0.002(2) 0.0049(17) 0.0015(17)
Si3 0.031(3) 0.033(3) 0.056(4) -0.022(3) 0.025(3) 0.000(2)
Si4 0.017(2) 0.007(2) 0.015(2) 0.0001(17) 0.0058(17) -0.0024(15)
Cl1 0.0177(19) 0.0077(18) 0.012(2) -0.0007(15) 0.0066(15) -0.0010(13)
Cl2 0.021(2) 0.015(2) 0.018(2) 0.0000(16) 0.0100(16) 0.0019(15)
Y1 0.0137(8) 0.0094(8) 0.0165(9) 0.0036(6) 0.0055(6) -0.0007(6)
Y2 0.0150(8) 0.0101(8) 0.0111(8) -0.0027(6) 0.0032(6) 0.0012(6)
C4 0.034(3) 0.020(3) 0.022(3) 0.008(2) -0.002(2) -0.001(2)
C21 0.012(8) 0.034(10) 0.018(9) -0.008(7) 0.000(6) 0.005(6)
C22 0.018(9) 0.016(9) 0.052(12) 0.000(8) 0.023(8) 0.009(6)
C23 0.054(12) 0.001(8) 0.061(14) 0.007(8) 0.009(10) -0.001(7)
C24 0.024(9) 0.025(9) 0.041(11) -0.001(8) 0.029(8) 0.003(7)
C25 0.027(10) 0.043(11) 0.029(11) -0.001(9) 0.010(8) -0.014(8)
C26 0.026(10) 0.051(12) 0.024(11) -0.006(9) 0.010(7) 0.002(8)
C27 0.015(8) 0.021(9) 0.035(11) 0.006(7) 0.018(7) 0.005(6)
C28 0.008(4) 0.022(4) 0.021(4) 0.000(3) 0.000(3) -0.004(3)
C29 0.008(4) 0.022(4) 0.021(4) 0.000(3) 0.000(3) -0.004(3)
C30 0.036(10) 0.018(9) 0.038(11) 0.009(8) 0.006(8) 0.000(7)
C31 0.033(10) 0.007(8) 0.046(12) 0.017(8) 0.008(8) 0.001(6)
C33 0.021(9) 0.040(10) 0.028(10) 0.021(8) -0.013(7) 0.005(7)
C34 0.018(8) 0.033(10) 0.007(8) 0.005(7) 0.000(6) -0.016(6)
C36 0.026(3) 0.015(3) 0.041(4) -0.009(3) -0.005(2) 0.000(2)
C55 0.007(9) 0.061(14) 0.12(2) -0.055(13) 0.001(10) 0.013(8)
C56 0.052(12) 0.039(11) 0.035(12) -0.020(9) 0.030(9) -0.008(9)
C57 0.032(11) 0.031(11) 0.076(16) -0.012(10) 0.021(10) 0.004(8)
C65 0.045(11) 0.019(9) 0.021(10) -0.002(7) 0.021(8) 0.005(7)
C66 0.066(13) 0.038(11) 0.020(10) 0.016(9) -0.005(9) -0.005(9)
C67 0.034(10) 0.038(11) 0.030(11) 0.004(8) -0.002(8) -0.001(8)
C68 0.032(10) 0.054(12) 0.011(9) 0.019(8) -0.003(7) -0.010(8)
C69 0.034(3) 0.028(3) 0.022(3) -0.002(2) 0.007(2) -0.010(2)
C70 0.034(3) 0.028(3) 0.022(3) -0.002(2) 0.007(2) -0.010(2)
C71 0.020(2) 0.011(2) 0.034(3) -0.002(2) 0.004(2) -0.0035(18)
C72 0.020(2) 0.011(2) 0.034(3) -0.002(2) 0.004(2) -0.0035(18)
C73 0.020(2) 0.011(2) 0.034(3) -0.002(2) 0.004(2) -0.0035(18)
C74 0.020(2) 0.011(2) 0.034(3) -0.002(2) 0.004(2) -0.0035(18)
C75 0.020(2) 0.011(2) 0.034(3) -0.002(2) 0.004(2) -0.0035(18)
C76 0.020(2) 0.011(2) 0.034(3) -0.002(2) 0.004(2) -0.0035(18)
C77 0.020(2) 0.011(2) 0.034(3) -0.002(2) 0.004(2) -0.0035(18)
C78 0.020(2) 0.011(2) 0.034(3) -0.002(2) 0.004(2) -0.0035(18)
C79 0.020(2) 0.011(2) 0.034(3) -0.002(2) 0.004(2) -0.0035(18)
C80 0.020(2) 0.011(2) 0.034(3) -0.002(2) 0.004(2) -0.0035(18)
C81 0.034(3) 0.028(3) 0.022(3) -0.002(2) 0.007(2) -0.010(2)
C82 0.034(3) 0.028(3) 0.022(3) -0.002(2) 0.007(2) -0.010(2)
C83 0.034(3) 0.028(3) 0.022(3) -0.002(2) 0.007(2) -0.010(2)
C84 0.034(3) 0.028(3) 0.022(3) -0.002(2) 0.007(2) -0.010(2)
C85 0.034(3) 0.028(3) 0.022(3) -0.002(2) 0.007(2) -0.010(2)
C86 0.034(3) 0.028(3) 0.022(3) -0.002(2) 0.007(2) -0.010(2)
C87 0.034(3) 0.028(3) 0.022(3) -0.002(2) 0.007(2) -0.010(2)
C88 0.034(3) 0.028(3) 0.022(3) -0.002(2) 0.007(2) -0.010(2)
C89 0.037(10) 0.015(8) 0.032(10) -0.010(7) 0.025(8) -0.006(7)
C90 0.035(11) 0.088(16) 0.023(11) -0.034(10) 0.004(8) 0.004(10)
C91 0.035(10) 0.014(9) 0.030(10) -0.006(7) 0.013(8) 0.006(7)
C92 0.080(16) 0.097(18) 0.027(13) -0.030(12) 0.039(11) -0.024(13)
C93 0.035(11) 0.088(16) 0.023(11) -0.034(10) 0.004(8) 0.004(10)
C94 0.037(10) 0.044(11) 0.024(11) -0.023(9) 0.007(8) 0.008(8)
C95 0.036(10) 0.018(9) 0.038(11) 0.009(8) 0.006(8) 0.000(7)
C96 0.030(7) 0.027(7) 0.033(8) -0.020(6) 0.005(5) -0.005(5)
C97 0.030(7) 0.027(7) 0.033(8) -0.020(6) 0.005(5) -0.005(5)
C98 0.015(8) 0.021(9) 0.035(11) 0.006(7) 0.018(7) 0.005(6)
C99 0.026(4) 0.016(4) 0.035(5) -0.010(3) 0.010(3) -0.001(3)
C100 0.053(16) 0.18(3) 0.029(14) 0.030(15) 0.010(11) 0.066(17)
C101 0.047(15) 0.10(2) 0.11(2) 0.049(17) -0.002(14) -0.028(13)
C102 0.017(9) 0.020(9) 0.029(10) 0.003(7) 0.000(7) -0.006(6)
C103 0.025(3) 0.018(3) 0.027(3) -0.009(2) 0.006(2) -0.005(2)
C104 0.025(3) 0.018(3) 0.027(3) -0.009(2) 0.006(2) -0.005(2)
C105 0.031(3) 0.026(3) 0.030(3) -0.006(2) 0.000(2) 0.006(2)
C106 0.031(3) 0.026(3) 0.030(3) -0.006(2) 0.000(2) 0.006(2)
C107 0.031(3) 0.026(3) 0.030(3) -0.006(2) 0.000(2) 0.006(2)
C108 0.031(3) 0.026(3) 0.030(3) -0.006(2) 0.000(2) 0.006(2)
C109 0.031(3) 0.026(3) 0.030(3) -0.006(2) 0.000(2) 0.006(2)
C110 0.031(3) 0.026(3) 0.030(3) -0.006(2) 0.000(2) 0.006(2)
C111 0.031(3) 0.026(3) 0.030(3) -0.006(2) 0.000(2) 0.006(2)
C112 0.031(3) 0.026(3) 0.030(3) -0.006(2) 0.000(2) 0.006(2)
C113 0.031(3) 0.026(3) 0.030(3) -0.006(2) 0.000(2) 0.006(2)
C114 0.031(3) 0.026(3) 0.030(3) -0.006(2) 0.000(2) 0.006(2)
C115 0.025(3) 0.018(3) 0.027(3) -0.009(2) 0.006(2) -0.005(2)
C116 0.025(3) 0.018(3) 0.027(3) -0.009(2) 0.006(2) -0.005(2)
C117 0.025(3) 0.018(3) 0.027(3) -0.009(2) 0.006(2) -0.005(2)
C118 0.025(3) 0.018(3) 0.027(3) -0.009(2) 0.006(2) -0.005(2)
C119 0.025(3) 0.018(3) 0.027(3) -0.009(2) 0.006(2) -0.005(2)
C120 0.025(3) 0.018(3) 0.027(3) -0.009(2) 0.006(2) -0.005(2)
C121 0.025(3) 0.018(3) 0.027(3) -0.009(2) 0.006(2) -0.005(2)
C122 0.025(3) 0.018(3) 0.027(3) -0.009(2) 0.006(2) -0.005(2)
C123 0.050(10) 0.010(8) 0.025(10) 0.006(7) -0.006(7) -0.003(7)
C124 0.053(11) 0.034(10) 0.034(11) -0.019(8) -0.008(8) 0.014(8)
C125 0.028(10) 0.026(10) 0.066(13) -0.006(9) -0.008(9) 0.005(7)
C126 0.041(10) 0.014(8) 0.040(11) -0.016(8) 0.011(8) 0.000(7)
C127 0.026(4) 0.016(4) 0.035(5) -0.010(3) 0.010(3) -0.001(3)
C128 0.051(12) 0.040(12) 0.031(12) 0.003(9) 0.004(9) -0.012(9)
C129 0.056(15) 0.16(3) 0.031(14) 0.024(15) 0.002(11) 0.042(15)
C130 0.026(4) 0.016(4) 0.035(5) -0.010(3) 0.010(3) -0.001(3)
C131 0.029(11) 0.019(10) 0.120(19) -0.029(11) 0.021(11) -0.018(8)
C132 0.030(11) 0.084(16) 0.044(13) -0.038(12) 0.004(9) 0.005(10)
C133 0.025(3) 0.018(3) 0.027(3) -0.009(2) 0.006(2) -0.005(2)
C134 0.022(9) 0.070(14) 0.019(10) -0.013(9) 0.018(7) 0.001(8)
C135 0.039(11) 0.042(11) 0.025(11) -0.012(9) 0.013(8) -0.010(8)
C136 0.061(12) 0.022(10) 0.026(11) -0.005(8) 0.021(9) -0.018(8)
N5 0.034(3) 0.028(3) 0.022(3) -0.002(2) 0.007(2) -0.010(2)
N6 0.014(7) 0.019(7) 0.025(8) -0.012(6) 0.003(5) -0.007(5)
N7 0.016(7) 0.020(8) 0.051(10) -0.026(7) 0.014(6) -0.006(5)
N8 0.031(3) 0.026(3) 0.030(3) -0.006(2) 0.000(2) 0.006(2)
O1 0.008(4) 0.022(4) 0.021(4) 0.000(3) 0.000(3) -0.004(3)
O2 0.018(5) 0.025(5) 0.025(6) 0.014(4) -0.005(4) 0.003(4)
O4 0.012(5) 0.026(5) 0.013(5) 0.005(4) -0.005(4) 0.005(4)
O5 0.023(5) 0.009(5) 0.034(6) -0.012(4) -0.003(4) 0.000(4)
O6 0.036(6) 0.016(5) 0.021(6) -0.001(4) 0.004(4) -0.009(4)
O7 0.036(5) 0.015(5) 0.024(6) -0.014(4) -0.001(4) 0.009(4)
O8 0.026(4) 0.016(4) 0.035(5) -0.010(3) 0.010(3) -0.001(3)
Si5 0.022(2) 0.015(2) 0.021(3) -0.0076(19) 0.0090(19) -0.0055(17)
Si6 0.026(3) 0.039(3) 0.038(3) -0.022(2) 0.015(2) -0.013(2)
Si7 0.024(3) 0.026(3) 0.072(4) -0.032(3) 0.026(3) -0.006(2)
Si8 0.021(2) 0.021(2) 0.025(3) -0.007(2) 0.0078(19) 0.0009(18)
Cl3 0.019(2) 0.019(2) 0.030(2) -0.0135(18) 0.0066(17) -0.0054(15)
Cl4 0.021(2) 0.022(2) 0.036(3) -0.0185(19) 0.0107(18) -0.0075(16)
Y3 0.0161(8) 0.0199(9) 0.0181(9) -0.0136(7) 0.0049(6) -0.0070(6)
Y4 0.0119(8) 0.0191(9) 0.0294(10) -0.0178(7) 0.0040(6) -0.0020(6)

loop_
_atom_type_symbol
_atom_type_description
_atom_type_scat_dispersion_real
_atom_type_scat_dispersion_imag
_atom_type_scat_source
C C 0.0031 0.0016 'International Tables Vol C Tables 4.2.6.8 and 6.1.1.4'
H H 0.0000 0.0000 'International Tables Vol C Tables 4.2.6.8 and 6.1.1.4'
N N 0.0061 0.0033 'International Tables Vol C Tables 4.2.6.8 and 6.1.1.4'
O O 0.0109 0.0061 'International Tables Vol C Tables 4.2.6.8 and 6.1.1.4'
Si Si 0.0818 0.0705 'International Tables Vol C Tables 4.2.6.8 and 6.1.1.4'
Cl Cl 0.1485 0.1585 'International Tables Vol C Tables 4.2.6.8 and 6.1.1.4'
Y Y -2.7963 3.5668 'International Tables Vol C Tables 4.2.6.8 and 6.1.1.4'

loop_
_geom_angle_atom_site_label_1
_geom_angle_atom_site_label_2
_geom_angle_atom_site_label_3
_geom_angle
N1 C1 C13 121.1(13)
N1 C1 C2 118.3(12)
C13 C1 C2 120.3(13)
N1 C1 Y1 55.0(7)
C13 C1 Y1 133.4(10)
C2 C1 Y1 78.5(8)
C20 C2 C3 120.4(13)
C20 C2 C1 118.0(12)
C3 C2 C1 120.6(13)
C20 C2 Y1 138.9(11)
C3 C2 Y1 72.2(8)
C1 C2 Y1 71.5(8)
C4 C3 C12 117.9(14)
C4 C3 C2 122.3(14)
C12 C3 C2 118.5(14)
C4 C3 Y1 75.1(9)
C12 C3 Y1 130.7(11)
C2 C3 Y1 77.9(8)
C6 C5 C4 120.6(16)
C5 C6 C7 123.0(15)
C8 C7 C6 122.9(14)
C8 C7 C12 123.3(15)
C6 C7 C12 113.7(14)
C7 C8 C9 119.5(15)
C8 C9 C10 120.3(15)
C11 C10 C9 122.6(15)
C10 C11 C12 120.0(14)
C3 C12 C11 122.5(14)
C3 C12 C7 123.0(15)
C11 C12 C7 114.2(14)
C14 C13 C1 120.3(13)
C13 C14 C15 120.2(12)
C666 C15 C20 118.4(13)
C666 C15 C14 120.8(12)
C20 C15 C14 120.7(13)
C666 C17 C18 116.5(14)
C19 C18 C17 120.0(14)
C18 C19 C20 123.0(13)
C19 C20 C15 118.6(13)
C19 C20 C2 120.7(12)
C15 C20 C2 120.5(13)
C33 C32 C31 104.0(13)
N3 C35 C36 119.7(14)
N3 C35 C47 125.0(15)
C36 C35 C47 113.5(14)
N3 C35 Y2 52.7(7)
C36 C35 Y2 77.7(9)
C47 C35 Y2 133.1(10)
C38 C37 C46 123.3(15)
C38 C37 C36 118.3(13)
C46 C37 C36 117.3(13)
C38 C37 Y2 69.9(9)
C46 C37 Y2 138.5(10)
C36 C37 Y2 73.1(8)
N4 C38 C37 123.0(15)
N4 C38 C39 121.6(14)
C37 C38 C39 115.4(13)
N4 C38 Y2 56.5(8)
C37 C38 Y2 81.8(9)
C39 C38 Y2 136.0(9)
C40 C39 C38 121.7(15)
C39 C40 C41 123.1(16)
C40 C41 C46 117.9(13)
C40 C41 C42 123.6(15)
C46 C41 C42 118.5(14)
C43 C42 C41 121.1(15)
C44 C43 C42 117.0(14)
C45 C44 C43 123.2(15)
C44 C45 C46 121.7(16)
C45 C46 C37 123.0(15)
C45 C46 C41 118.4(13)
C37 C46 C41 118.6(14)
C48 C47 C35 122.6(16)
C47 C48 C49 122.2(16)
C54 C49 C48 119.1(15)
C54 C49 C50 120.7(16)
C48 C49 C50 120.2(15)
C51 C50 C49 117.7(16)
C52 C51 C50 121.5(16)
C51 C52 C53 120.6(17)
C54 C53 C52 121.5(16)
C49 C54 C53 117.6(15)
C49 C54 C36 119.1(16)
C53 C54 C36 123.2(15)
O3 C61 C62 103.3(11)
C63 C62 C61 105.6(12)
C64 C63 C62 104.1(14)
O3 C64 C63 107.8(13)
C15 C666 C17 123.3(13)
C1 N1 Si1 119.7(10)
C1 N1 Y1 94.4(9)
Si1 N1 Y1 142.2(7)
C4 N2 Si2 120.5(10)
C4 N2 Y1 92.3(9)
Si2 N2 Y1 139.8(7)
C35 N3 Si3 118.8(10)
C35 N3 Y2 97.9(8)
Si3 N3 Y2 138.2(6)
C38 N4 Si4 123.6(12)
C38 N4 Y2 94.2(9)
Si4 N4 Y2 137.4(7)
C64 O3 C61 110.1(11)
C64 O3 Y2 124.0(9)
C61 O3 Y2 122.8(7)
N1 Si1 C22 114.8(7)
N1 Si1 C23 112.0(7)
C22 Si1 C23 106.1(7)
N1 Si1 C21 108.5(6)
C22 Si1 C21 106.6(7)
C23 Si1 C21 108.5(7)
N2 Si2 C26 109.3(7)
N2 Si2 C24 110.1(6)
C26 Si2 C24 108.7(7)
N2 Si2 C25 116.5(7)
C26 Si2 C25 106.5(7)
C24 Si2 C25 105.5(7)
N3 Si3 C57 107.5(7)
N3 Si3 C55 111.8(8)
C57 Si3 C55 105.7(8)
N3 Si3 C56 114.5(7)
C57 Si3 C56 107.8(8)
C55 Si3 C56 108.9(9)
N4 Si4 C60 108.4(6)
N4 Si4 C58 108.2(6)
C60 Si4 C58 110.9(6)
N4 Si4 C59 116.3(6)
C60 Si4 C59 108.9(6)
C58 Si4 C59 104.2(7)
Y1 Cl1 Y2 107.82(12)
Y2 Cl2 Y1 107.80(12)
N1 Y1 N2 121.7(4)
N1 Y1 O1 96.5(4)
N2 Y1 O1 92.8(4)
N1 Y1 O2 88.9(4)
N2 Y1 O2 95.4(4)
O1 Y1 O2 166.0(3)
N1 Y1 Cl1 83.4(3)
N2 Y1 Cl1 154.8(3)
O1 Y1 Cl1 83.7(2)
O2 Y1 Cl1 84.1(2)
N1 Y1 Cl2 155.1(3)
N2 Y1 Cl2 82.8(3)
O1 Y1 Cl2 85.5(2)
O2 Y1 Cl2 84.3(3)
Cl1 Y1 Cl2 72.07(10)
N1 Y1 C1 30.6(4)
N2 Y1 C1 95.9(4)
O1 Y1 C1 116.4(4)
O2 Y1 C1 74.1(4)
Cl1 Y1 C1 108.0(3)
Cl2 Y1 C1 158.2(3)
N1 Y1 C4 97.6(4)
N2 Y1 C4 31.6(4)
O1 Y1 C4 74.7(4)
O2 Y1 C4 117.5(4)
Cl1 Y1 C4 158.3(3)
Cl2 Y1 C4 106.8(3)
C1 Y1 C4 81.2(4)
N1 Y1 C3 68.9(4)
N2 Y1 C3 55.9(5)
O1 Y1 C3 81.7(4)
O2 Y1 C3 112.3(4)
Cl1 Y1 C3 146.8(3)
Cl2 Y1 C3 135.7(3)
C1 Y1 C3 54.3(4)
C4 Y1 C3 28.9(4)
N1 Y1 C2 56.0(4)
N2 Y1 C2 66.7(4)
O1 Y1 C2 109.5(4)
O2 Y1 C2 84.3(4)
Cl1 Y1 C2 137.9(3)
Cl2 Y1 C2 146.1(3)
C1 Y1 C2 30.0(4)
C4 Y1 C2 52.5(4)
C3 Y1 C2 29.9(4)
N3 Y2 N4 120.2(4)
N3 Y2 O3 92.0(4)
N4 Y2 O3 91.6(4)
N3 Y2 O4 91.7(4)
N4 Y2 O4 94.0(4)
O3 Y2 O4 170.6(3)
N3 Y2 Cl2 85.0(3)
N4 Y2 Cl2 154.9(3)
O3 Y2 Cl2 87.8(2)
O4 Y2 Cl2 83.9(2)
N3 Y2 Cl1 157.0(3)
N4 Y2 Cl1 82.6(3)
O3 Y2 Cl1 83.6(2)
O4 Y2 Cl1 89.7(2)
Cl2 Y2 Cl1 72.30(10)
N3 Y2 C38 96.8(4)
N4 Y2 C38 29.3(4)
O3 Y2 C38 74.0(4)
O4 Y2 C38 114.1(4)
Cl2 Y2 C38 161.7(3)
Cl1 Y2 C38 103.6(3)
N3 Y2 C35 29.4(4)
N4 Y2 C35 95.6(5)
O3 Y2 C35 110.1(4)
O4 Y2 C35 76.9(4)
Cl2 Y2 C35 108.2(4)
Cl1 Y2 C35 166.3(3)
C38 Y2 C35 80.1(5)
N3 Y2 C36 55.0(4)
N4 Y2 C36 67.0(4)
O3 Y2 C36 106.7(4)
O4 Y2 C36 82.4(4)
Cl2 Y2 C36 137.0(3)
Cl1 Y2 C36 147.8(3)
C38 Y2 C36 53.3(5)
C35 Y2 C36 28.8(4)
N3 Y2 C37 68.7(4)
N4 Y2 C37 53.7(4)
O3 Y2 C37 78.9(4)
O4 Y2 C37 110.5(4)
Cl2 Y2 C37 149.8(3)
Cl1 Y2 C37 131.8(3)
C38 Y2 C37 28.3(4)
C35 Y2 C37 53.5(5)
C36 Y2 C37 31.1(4)
C3 C4 C5 121.5(15)
C3 C4 N2 116.6(14)
C5 C4 N2 121.4(14)
C3 C4 Y1 75.9(9)
C5 C4 Y1 133.3(10)
N2 C4 Y1 56.0(7)
O1 C27 C28 104.9(11)
C27 C28 C29 102.9(11)
C30 C29 C28 101.8(11)
O1 C30 C29 104.3(12)
O2 C31 C32 106.0(11)
C32 C33 C34 104.1(12)
O2 C34 C33 104.6(11)
C35 C36 C54 123.3(15)
C35 C36 C37 120.7(13)
C54 C36 C37 113.3(14)
C35 C36 Y2 73.5(8)
C54 C36 Y2 139.0(10)
C37 C36 Y2 75.8(8)
O4 C65 C66 100.6(11)
C67 C66 C65 104.1(13)
C66 C67 C68 102.3(13)
O4 C68 C67 105.1(12)
N5 C69 C70 119.8(14)
N5 C69 C81 120.0(13)
C70 C69 C81 120.1(14)
N5 C69 Y3 56.2(8)
C70 C69 Y3 83.0(9)
C81 C69 Y3 135.2(10)
C69 C70 C88 118.7(14)
C69 C70 C71 125.2(14)
C88 C70 C71 116.0(13)
C69 C70 Y3 68.6(9)
C88 C70 Y3 135.2(10)
C71 C70 Y3 75.0(8)
C72 C71 C70 123.1(14)
C72 C71 C80 120.4(13)
C70 C71 C80 116.3(12)
C72 C71 Y3 69.4(8)
C70 C71 Y3 75.8(8)
C80 C71 Y3 133.7(10)
N6 C72 C71 121.2(13)
N6 C72 C73 122.7(13)
C71 C72 C73 116.0(13)
N6 C72 Y3 56.5(7)
C71 C72 Y3 82.5(9)
C73 C72 Y3 131.0(10)
C74 C73 C72 121.1(14)
C73 C74 C75 122.1(14)
C80 C75 C76 122.3(14)
C80 C75 C74 118.2(14)
C76 C75 C74 119.3(13)
C77 C76 C75 118.9(14)
C76 C77 C78 119.7(14)
C77 C78 C79 122.7(14)
C78 C79 C80 116.6(14)
C75 C80 C79 119.6(14)
C75 C80 C71 121.3(13)
C79 C80 C71 119.1(13)
C82 C81 C69 119.4(14)
C81 C82 C83 123.3(15)
C82 C83 C84 121.8(15)
C82 C83 C88 117.6(14)
C84 C83 C88 120.2(14)
C85 C84 C83 120.2(15)
C84 C85 C86 121.2(15)
C85 C86 C87 121.4(15)
C86 C87 C88 120.1(15)
C87 C88 C70 122.5(14)
C87 C88 C83 116.9(14)
C70 C88 C83 120.4(13)
O5 C95 C96 106.2(11)
C95 C96 C97 102.3(13)
C98 C97 C96 102.8(13)
C97 C98 O5 109.1(11)
O6 C99 C100 105.9(14)
C101 C100 C99 109.6(19)
C100 C101 C102 106.1(17)
O6 C102 C101 108.2(14)
N7 C103 C115 122.1(13)
N7 C103 C104 117.0(14)
C115 C103 C104 120.7(13)
N7 C103 Y4 55.7(7)
C115 C103 Y4 137.9(11)
C104 C103 Y4 81.0(9)
C103 C104 C122 117.7(14)
C103 C104 C105 125.6(13)
C122 C104 C105 115.8(13)
C103 C104 Y4 70.0(8)
C122 C104 Y4 136.0(10)
C105 C104 Y4 78.9(8)
C106 C105 C114 121.0(15)
C106 C105 C104 123.7(14)
C114 C105 C104 115.1(13)
C106 C105 Y4 70.6(10)
C114 C105 Y4 137.9(11)
C104 C105 Y4 71.1(8)
C105 C106 N8 122.4(16)
C105 C106 C107 117.3(15)
N8 C106 C107 120.3(14)
C105 C106 Y4 82.5(10)
N8 C106 Y4 54.0(8)
C107 C106 Y4 137.3(10)
C108 C107 C106 122.7(15)
C107 C108 C109 119.7(16)
C110 C109 C108 122.2(16)
C110 C109 C114 119.2(15)
C108 C109 C114 118.6(14)
C111 C110 C109 122.9(17)
C110 C111 C112 119.7(15)
C113 C112 C111 121.0(15)
C112 C113 C114 120.3(16)
C113 C114 C105 123.1(15)
C113 C114 C109 116.8(14)
C105 C114 C109 120.1(14)
C116 C115 C103 119.4(14)
C115 C116 C117 121.9(14)
C122 C117 C118 122.6(14)
C122 C117 C116 117.2(13)
C118 C117 C116 119.9(14)
C119 C118 C117 119.5(15)
C120 C119 C118 119.2(14)
C119 C120 C121 121.1(14)
C120 C121 C122 121.2(15)
C117 C122 C121 116.1(13)
C117 C122 C104 122.2(14)
C121 C122 C104 121.6(14)
C124 C123 O7 107.0(12)
C123 C124 C125 106.1(14)
C126 C125 C124 101.2(13)
C125 C126 O7 103.3(12)
O8 C127 C128 109.7(12)
C127 C128 C129 101.3(14)
C130 C129 C128 105.7(15)
C129 C130 O8 109.3(14)
C69 N5 Si5 124.0(11)
C69 N5 Y3 93.5(9)
Si5 N5 Y3 138.6(7)
C72 N6 Si6 121.4(10)
C72 N6 Y3 93.5(9)
Si6 N6 Y3 136.6(6)
C103 N7 Si7 124.7(10)
C103 N7 Y4 93.7(8)
Si7 N7 Y4 136.9(6)
C106 N8 Si8 123.4(12)
C106 N8 Y4 97.5(10)
Si8 N8 Y4 135.8(7)
C30 O1 C27 109.9(10)
C30 O1 Y1 123.3(8)
C27 O1 Y1 126.3(8)
C31 O2 C34 111.1(10)
C31 O2 Y1 124.2(8)
C34 O2 Y1 121.9(7)
C68 O4 C65 110.2(10)
C68 O4 Y2 123.7(8)
C65 O4 Y2 123.0(8)
C95 O5 C98 104.6(10)
C95 O5 Y3 124.4(8)
C98 O5 Y3 130.6(8)
C102 O6 C99 107.6(11)
C102 O6 Y3 126.4(8)
C99 O6 Y3 123.5(9)
C123 O7 C126 104.7(11)
C123 O7 Y4 125.6(8)
C126 O7 Y4 123.1(8)
C127 O8 C130 106.7(11)
C127 O8 Y4 125.3(8)
C130 O8 Y4 124.9(8)
N5 Si5 C91 110.4(7)
N5 Si5 C90 115.1(7)
C91 Si5 C90 105.1(7)
N5 Si5 C89 109.2(6)
C91 Si5 C89 109.8(7)
C90 Si5 C89 107.0(6)
N6 Si6 C94 118.2(7)
N6 Si6 C93 108.4(7)
C94 Si6 C93 106.6(8)
N6 Si6 C92 107.4(7)
C94 Si6 C92 110.1(9)
C93 Si6 C92 105.5(9)
N7 Si7 C133 109.1(6)
N7 Si7 C131 110.6(7)
C133 Si7 C131 107.9(7)
N7 Si7 C132 114.7(7)
C133 Si7 C132 109.2(8)
C131 Si7 C132 105.1(8)
N8 Si8 C134 108.9(7)
N8 Si8 C135 113.6(7)
C134 Si8 C135 110.3(7)
N8 Si8 C136 111.2(7)
C134 Si8 C136 106.4(7)
C135 Si8 C136 106.1(7)
Y4 Cl3 Y3 106.64(13)
Y3 Cl4 Y4 108.96(13)
N5 Y3 N6 118.8(4)
N5 Y3 O5 93.7(4)
N6 Y3 O5 92.4(4)
N5 Y3 O6 90.7(4)
N6 Y3 O6 94.6(4)
O5 Y3 O6 168.7(3)
N5 Y3 Cl4 157.4(3)
N6 Y3 Cl4 83.8(3)
O5 Y3 Cl4 84.9(2)
O6 Y3 Cl4 87.1(3)
N5 Y3 C69 30.4(4)
N6 Y3 C69 94.1(4)
O5 Y3 C69 113.8(4)
O6 Y3 C69 74.6(4)
Cl4 Y3 C69 161.3(3)
N5 Y3 C72 95.5(4)
N6 Y3 C72 30.0(4)
O5 Y3 C72 74.5(4)
O6 Y3 C72 115.4(4)
Cl4 Y3 C72 105.8(3)
C69 Y3 C72 79.8(4)
N5 Y3 Cl3 85.2(3)
N6 Y3 Cl3 156.0(3)
O5 Y3 Cl3 86.5(3)
O6 Y3 Cl3 83.5(3)
Cl4 Y3 Cl3 72.20(11)
C69 Y3 Cl3 108.3(3)
C72 Y3 Cl3 161.0(3)
N5 Y3 C71 67.8(4)
N6 Y3 C71 53.3(4)
O5 Y3 C71 81.0(4)
O6 Y3 C71 110.3(4)
Cl4 Y3 C71 133.8(3)
C69 Y3 C71 53.5(4)
C72 Y3 C71 28.0(4)
Cl3 Y3 C71 149.1(3)
N5 Y3 C70 53.5(4)
N6 Y3 C70 66.5(4)
O5 Y3 C70 106.8(4)
O6 Y3 C70 84.2(4)
Cl4 Y3 C70 148.2(3)
C69 Y3 C70 28.4(4)
C72 Y3 C70 52.4(4)
Cl3 Y3 C70 136.5(3)
C71 Y3 C70 29.2(4)
N7 Y4 N8 118.2(4)
N7 Y4 O8 93.8(4)
N8 Y4 O8 98.6(4)
N7 Y4 O7 90.2(4)
N8 Y4 O7 87.4(4)
O8 Y4 O7 170.1(3)
N7 Y4 C103 30.6(4)
N8 Y4 C103 97.3(4)
O8 Y4 C103 74.5(4)
O7 Y4 C103 112.7(4)
N7 Y4 Cl4 82.0(3)
N8 Y4 Cl4 159.6(3)
O8 Y4 Cl4 81.3(3)
O7 Y4 Cl4 90.4(3)
C103 Y4 Cl4 102.2(3)
N7 Y4 Cl3 153.5(3)
N8 Y4 Cl3 87.5(3)
O8 Y4 Cl3 88.2(2)
O7 Y4 Cl3 84.2(2)
C103 Y4 Cl3 162.6(3)
Cl4 Y4 Cl3 72.17(11)
N7 Y4 C106 92.8(5)
N8 Y4 C106 28.6(4)
O8 Y4 C106 115.2(4)
O7 Y4 C106 73.5(4)
C103 Y4 C106 80.1(5)
Cl4 Y4 C106 163.1(3)
Cl3 Y4 C106 110.2(3)
N7 Y4 C104 54.0(4)
N8 Y4 C104 68.3(4)
O8 Y4 C104 81.9(4)
O7 Y4 C104 107.7(4)
C103 Y4 C104 29.0(4)
Cl4 Y4 C104 131.3(3)
Cl3 Y4 C104 151.9(3)
C106 Y4 C104 52.8(4)
N7 Y4 C105 66.8(4)
N8 Y4 C105 51.9(4)
O8 Y4 C105 108.5(4)
O7 Y4 C105 81.4(4)
C103 Y4 C105 54.1(5)
Cl4 Y4 C105 147.5(3)
Cl3 Y4 C105 137.1(3)
C106 Y4 C105 26.9(4)
C104 Y4 C105 30.0(4)

loop_
_geom_bond_atom_site_label_1
_geom_bond_atom_site_label_2
_geom_bond_distance
C1 N1 1.412(17)
C1 C13 1.436(19)
C1 C2 1.46(2)
C1 Y1 2.765(14)
C2 C20 1.451(19)
C2 C3 1.456(19)
C2 Y1 2.858(14)
C3 C4 1.39(2)
C3 C12 1.40(2)
C3 Y1 2.783(15)
C5 C6 1.34(2)
C5 C4 1.41(2)
C6 C7 1.45(2)
C7 C8 1.37(2)
C7 C12 1.47(2)
C8 C9 1.38(2)
C9 C10 1.38(2)
C10 C11 1.379(19)
C11 C12 1.46(2)
C13 C14 1.400(19)
C14 C15 1.44(2)
C15 C666 1.378(19)
C15 C20 1.404(19)
C17 C666 1.38(2)
C17 C18 1.429(19)
C18 C19 1.342(19)
C19 C20 1.376(19)
C32 C33 1.51(2)
C32 C31 1.51(2)
C35 N3 1.396(18)
C35 C36 1.42(2)
C35 C47 1.45(2)
C35 Y2 2.818(15)
C37 C38 1.39(2)
C37 C46 1.44(2)
C37 C36 1.55(2)
C37 Y2 2.908(15)
C38 N4 1.355(18)
C38 C39 1.48(2)
C38 Y2 2.760(15)
C39 C40 1.346(19)
C40 C41 1.41(2)
C41 C46 1.44(2)
C41 C42 1.452(19)
C42 C43 1.43(2)
C43 C44 1.41(2)
C44 C45 1.360(19)
C45 C46 1.42(2)
C47 C48 1.349(19)
C48 C49 1.40(2)
C49 C54 1.38(2)
C49 C50 1.45(2)
C50 C51 1.36(2)
C51 C52 1.34(2)
C52 C53 1.38(2)
C53 C54 1.38(2)
C54 C36 1.43(2)
C58 Si4 1.904(15)
C59 Si4 1.910(14)
C60 Si4 1.868(13)
C61 O3 1.501(16)
C61 C62 1.540(18)
C62 C63 1.52(2)
C63 C64 1.46(2)
C64 O3 1.432(16)
N1 Si1 1.738(13)
N1 Y1 2.272(13)
N2 C4 1.456(19)
N2 Si2 1.724(14)
N2 Y1 2.301(13)
N3 Si3 1.758(12)
N3 Y2 2.265(11)
N4 Si4 1.702(13)
N4 Y2 2.308(13)
O3 Y2 2.375(9)
Si1 C22 1.845(14)
Si1 C23 1.846(15)
Si1 C21 1.853(15)
Si2 C26 1.838(16)
Si2 C24 1.840(16)
Si2 C25 1.867(16)
Si3 C57 1.845(17)
Si3 C55 1.856(17)
Si3 C56 1.867(18)
Cl1 Y1 2.752(3)
Cl1 Y2 2.757(4)
Cl2 Y2 2.745(4)
Cl2 Y1 2.765(4)
Y1 O1 2.368(9)
Y1 O2 2.374(9)
Y1 C4 2.773(15)
Y2 O4 2.405(9)
Y2 C36 2.871(15)
C27 O1 1.478(16)
C27 C28 1.503(19)
C28 C29 1.536(14)
C29 C30 1.511(19)
C30 O1 1.446(17)
C31 O2 1.441(16)
C33 C34 1.542(18)
C34 O2 1.458(15)
C65 O4 1.468(17)
C65 C66 1.57(2)
C66 C67 1.44(2)
C67 C68 1.52(2)
C68 O4 1.465(17)
C69 N5 1.395(19)
C69 C70 1.41(2)
C69 C81 1.46(2)
C69 Y3 2.756(16)
C70 C88 1.44(2)
C70 C71 1.48(2)
C70 Y3 2.937(15)
C71 C72 1.387(19)
C71 C80 1.49(2)
C71 Y3 2.927(13)
C72 N6 1.385(18)
C72 C73 1.466(19)
C72 Y3 2.764(14)
C73 C74 1.368(19)
C74 C75 1.42(2)
C75 C80 1.340(19)
C75 C76 1.40(2)
C76 C77 1.362(19)
C77 C78 1.372(19)
C78 C79 1.393(19)
C79 C80 1.43(2)
C81 C82 1.37(2)
C82 C83 1.41(2)
C83 C84 1.43(2)
C83 C88 1.46(2)
C84 C85 1.36(2)
C85 C86 1.40(2)
C86 C87 1.40(2)
C87 C88 1.44(2)
C89 Si5 1.897(14)
C90 Si5 1.865(14)
C91 Si5 1.860(15)
C92 Si6 1.912(19)
C93 Si6 1.874(16)
C94 Si6 1.874(16)
C95 O5 1.435(16)
C95 C96 1.46(2)
C96 C97 1.55(2)
C97 C98 1.46(2)
C98 O5 1.488(15)
C99 O6 1.467(18)
C99 C100 1.48(2)
C100 C101 1.42(3)
C101 C102 1.47(2)
C102 O6 1.446(16)
C103 N7 1.394(18)
C103 C115 1.40(2)
C103 C104 1.41(2)
C103 Y4 2.729(14)
C104 C122 1.43(2)
C104 C105 1.52(2)
C104 Y4 2.869(14)
C105 C106 1.36(2)
C105 C114 1.44(2)
C105 Y4 2.977(16)
C106 N8 1.365(19)
C106 C107 1.47(2)
C106 Y4 2.832(17)
C107 C108 1.39(2)
C108 C109 1.39(2)
C109 C110 1.35(2)
C109 C114 1.45(2)
C110 C111 1.35(2)
C111 C112 1.38(2)
C112 C113 1.37(2)
C113 C114 1.42(2)
C115 C116 1.387(19)
C116 C117 1.42(2)
C117 C122 1.39(2)
C117 C118 1.39(2)
C118 C119 1.39(2)
C119 C120 1.377(19)
C120 C121 1.377(19)
C121 C122 1.42(2)
C123 C124 1.46(2)
C123 O7 1.475(17)
C124 C125 1.54(2)
C125 C126 1.48(2)
C126 O7 1.488(17)
C127 O8 1.443(17)
C127 C128 1.53(2)
C128 C129 1.55(2)
C129 C130 1.44(2)
C130 O8 1.468(17)
C131 Si7 1.862(18)
C132 Si7 1.91(2)
C133 Si7 1.837(14)
C134 Si8 1.877(16)
C135 Si8 1.878(16)
C136 Si8 1.928(16)
N5 Si5 1.699(13)
N5 Y3 2.294(13)
N6 Si6 1.713(13)
N6 Y3 2.309(12)
N7 Si7 1.757(12)
N7 Y4 2.259(11)
N8 Si8 1.748(13)
N8 Y4 2.311(13)
O5 Y3 2.369(10)
O6 Y3 2.375(10)
O7 Y4 2.377(10)
O8 Y4 2.359(11)
Cl3 Y4 2.761(4)
Cl3 Y3 2.792(4)
Cl4 Y3 2.718(4)
Cl4 Y4 2.753(4)
